data_4130718
loop_
_publ_author_name
'Wiedbrauk, Sandra'
'Maerz, Benjamin'
'Samoylova, Elena'
'Reiner, Anne'
'Trommer, Florian'
'Mayer, Peter'
'Zinth, Wolfgang'
'Dube, Henry'

_publ_section_title
;
 Twisted Hemithioindigo Photoswitches: Solvent Polarity Determines the
 Type of Light-Induced Rotations.
;
_journal_issue 37
_journal_name_full 'Journal of the American Chemical Society'
_journal_page_first 12219
_journal_page_last 12227
_journal_paper_doi 10.1021/jacs.6b05981
_journal_volume 138
_journal_year 2016
_chemical_formula_moiety 'C19 H19 N O S'
_chemical_formula_sum 'C19 H19 N O S'
_chemical_formula_weight 309.41
_chemical_name_common 48-2
_space_group_crystal_system monoclinic
_space_group_IT_number 14
_space_group_name_Hall '-P 2ybc'
_space_group_name_H-M_alt 'P 1 21/c 1'
_atom_sites_solution_hydrogens geom
_audit_block_code C19H19NOS_uv209_carell
_audit_creation_method 'APEX3 v2015.9-RC7'
_audit_update_record 25-Apr-16
_cell_angle_alpha 90
_cell_angle_beta 97.5790(10)
_cell_angle_gamma 90
_cell_formula_units_Z 4
_cell_length_a 9.7376(3)
_cell_length_b 18.7170(6)
_cell_length_c 8.9622(3)
_cell_measurement_reflns_used 9937
_cell_measurement_temperature 100.(2)
_cell_measurement_theta_max 28.2762
_cell_measurement_theta_min 3.0318
_cell_volume 1619.17(9)
_computing_cell_refinement 'SAINT V8.35A (Bruker AXS Inc., 2015)'
_computing_data_collection 'APEX3 (Bruker AXS Inc., 2015)'
_computing_data_reduction 'SAINT V8.35A (Bruker AXS Inc., 2015)'
_computing_molecular_graphics 'shelXle (C.B. Huebschle, rev 740)'
_computing_structure_refinement 'SHELXL-2014/7 (Sheldrick, 2014)'
_computing_structure_solution 'XT, VERSION 2014/4'
_diffrn_ambient_temperature 100.(2)
_diffrn_detector_area_resol_mean 7.4074
_diffrn_measured_fraction_theta_full 0.997
_diffrn_measured_fraction_theta_max 0.997
_diffrn_measurement_device 'fixed-chi three-circle diffractometer'
_diffrn_measurement_device_type 'Bruker D8 Venture TXS'
_diffrn_measurement_method 'mix of phi and omega scans'
_diffrn_radiation_monochromator 'focusing mirrors'
_diffrn_radiation_type MoK\a
_diffrn_radiation_wavelength 0.71073
_diffrn_reflns_av_R_equivalents 0.0389
_diffrn_reflns_av_unetI/netI 0.0223
_diffrn_reflns_Laue_measured_fraction_full 0.997
_diffrn_reflns_Laue_measured_fraction_max 0.997
_diffrn_reflns_limit_h_max 12
_diffrn_reflns_limit_h_min -12
_diffrn_reflns_limit_k_max 24
_diffrn_reflns_limit_k_min -24
_diffrn_reflns_limit_l_max 11
_diffrn_reflns_limit_l_min -11
_diffrn_reflns_number 31456
_diffrn_reflns_point_group_measured_fraction_full 0.997
_diffrn_reflns_point_group_measured_fraction_max 0.997
_diffrn_reflns_theta_full 25.242
_diffrn_reflns_theta_max 28.282
_diffrn_reflns_theta_min 3.162
_diffrn_source 'rotating anode (TXS)'
_diffrn_source_current 50
_diffrn_source_power 2.5
_diffrn_source_type 'Bruker TXS'
_diffrn_source_voltage 50
_exptl_absorpt_coefficient_mu 0.201
_exptl_absorpt_correction_T_max 0.9593
_exptl_absorpt_correction_T_min 0.9107
_exptl_absorpt_correction_type multi-scan
_exptl_absorpt_process_details
;
SADABS-2014/5 - Bruker AXS area detector scaling and absorption correction
;
_exptl_crystal_colour orange
_exptl_crystal_density_diffrn 1.269
_exptl_crystal_density_method 'not measured'
_exptl_crystal_description block
_exptl_crystal_F_000 656
_exptl_crystal_size_max 0.100
_exptl_crystal_size_mid 0.080
_exptl_crystal_size_min 0.060
_refine_diff_density_max 0.469
_refine_diff_density_min -0.399
_refine_diff_density_rms 0.048
_refine_ls_extinction_method none
_refine_ls_goodness_of_fit_ref 1.059
_refine_ls_hydrogen_treatment constr
_refine_ls_matrix_type full
_refine_ls_number_parameters 203
_refine_ls_number_reflns 3989
_refine_ls_number_restraints 0
_refine_ls_restrained_S_all 1.059
_refine_ls_R_factor_all 0.0521
_refine_ls_R_factor_gt 0.0401
_refine_ls_shift/su_max 0.000
_refine_ls_shift/su_mean 0.000
_refine_ls_structure_factor_coef Fsqd
_refine_ls_weighting_details 'w=1/[\s^2^(Fo^2^)+(0.0403P)^2^+1.1324P] where P=(Fo^2^+2Fc^2^)/3'
_refine_ls_weighting_scheme calc
_refine_ls_wR_factor_gt 0.0987
_refine_ls_wR_factor_ref 0.1090
_reflns_Friedel_coverage 0.000
_reflns_number_gt 3323
_reflns_number_total 3989
_reflns_threshold_expression 'I > 2\s(I)'
_cod_data_source_file ja6b05981_si_004.cif
_cod_data_source_block uv209
_cod_depositor_comments
;
The following automatic conversions were performed:

data item '_exptl_absorpt_correction_type' value 'Multi-Scan' was
changed to 'multi-scan' in accordance with the
/home/saulius/struct/COD-crude-data/automatic-downloads/DataCite-retrospective/ACS/depositions/lib/dictionaries/cif_core.dic
dictionary named 'cif_core.dic' version 2.4.2 last updated on
2011-04-26.

Automatic conversion script
Id: cif_fix_values 6909 2019-04-08 15:41:33Z antanas 
;
_cod_database_code 4130718
_shelx_estimated_absorpt_t_min 0.980
_shelx_estimated_absorpt_t_max 0.988
_shelx_space_group_comment
;
The symmetry employed for this shelxl refinement is uniquely defined
by the following loop, which should always be used as a source of
symmetry information in preference to the above space-group names.
They are only intended as comments.
;

loop_
_space_group_symop_operation_xyz
'x, y, z'
'-x, y+1/2, -z+1/2'
'-x, -y, -z'
'x, -y-1/2, z-1/2'

loop_
_atom_site_label
_atom_site_type_symbol
_atom_site_fract_x
_atom_site_fract_y
_atom_site_fract_z
_atom_site_U_iso_or_equiv
_atom_site_adp_type
_atom_site_occupancy
_atom_site_site_symmetry_order
_atom_site_calc_flag
_atom_site_refinement_flags_posn
_atom_site_refinement_flags_adp
S1 S 0.38036(4) 0.43925(2) 0.42900(5) 0.02994(12) Uani 1 1 d . .
O1 O 0.07593(12) 0.30768(7) 0.44631(13) 0.0335(3) Uani 1 1 d . .
N1 N 0.22061(15) 0.65708(8) -0.13815(16) 0.0328(3) Uani 1 1 d . .
C1 C 0.40922(15) 0.37752(8) 0.57904(17) 0.0241(3) Uani 1 1 d . .
C2 C 0.52982(16) 0.37256(8) 0.68133(19) 0.0293(3) Uani 1 1 d . .
H2 H 0.6049 0.4046 0.6770 0.035 Uiso 1 1 calc R U
C3 C 0.53649(17) 0.31932(8) 0.78961(19) 0.0297(3) Uani 1 1 d . .
H3 H 0.6175 0.3152 0.8607 0.036 Uiso 1 1 calc R U
C4 C 0.42769(17) 0.27164(8) 0.79706(18) 0.0291(3) Uani 1 1 d . .
H4 H 0.4357 0.2353 0.8717 0.035 Uiso 1 1 calc R U
C5 C 0.30803(16) 0.27722(8) 0.69562(17) 0.0264(3) Uani 1 1 d . .
H5 H 0.2332 0.2451 0.7003 0.032 Uiso 1 1 calc R U
C6 C 0.29906(15) 0.33063(8) 0.58669(16) 0.0223(3) Uani 1 1 d . .
C7 C 0.18180(16) 0.34281(8) 0.46760(16) 0.0240(3) Uani 1 1 d . .
C8 C 0.21269(15) 0.40494(8) 0.37279(16) 0.0238(3) Uani 1 1 d . .
C9 C 0.12360(16) 0.43224(8) 0.26154(17) 0.0258(3) Uani 1 1 d . .
H9 H 0.0335 0.4119 0.2455 0.031 Uiso 1 1 calc R U
C10 C 0.15281(15) 0.49150(8) 0.16094(16) 0.0239(3) Uani 1 1 d . .
C11 C 0.23783(16) 0.48036(8) 0.04781(17) 0.0267(3) Uani 1 1 d . .
C12 C 0.25908(16) 0.53558(9) -0.04986(18) 0.0276(3) Uani 1 1 d . .
H12 H 0.3172 0.5277 -0.1254 0.033 Uiso 1 1 calc R U
C13 C 0.19714(15) 0.60268(8) -0.04015(17) 0.0255(3) Uani 1 1 d . .
C14 C 0.11258(16) 0.61291(8) 0.07361(17) 0.0270(3) Uani 1 1 d . .
H14 H 0.0699 0.6580 0.0830 0.032 Uiso 1 1 calc R U
C15 C 0.09025(16) 0.55830(8) 0.17260(17) 0.0261(3) Uani 1 1 d . .
C16 C 0.3008(2) 0.40837(10) 0.0244(2) 0.0373(4) Uani 1 1 d . .
H16A H 0.3526 0.4106 -0.0621 0.056 Uiso 1 1 calc R U
H16B H 0.2271 0.3726 0.0053 0.056 Uiso 1 1 calc R U
H16C H 0.3636 0.3951 0.1146 0.056 Uiso 1 1 calc R U
C17 C -0.00010(19) 0.57210(10) 0.29381(19) 0.0361(4) Uani 1 1 d . .
H17A H -0.0383 0.6205 0.2825 0.054 Uiso 1 1 calc R U
H17B H 0.0553 0.5674 0.3929 0.054 Uiso 1 1 calc R U
H17C H -0.0761 0.5374 0.2849 0.054 Uiso 1 1 calc R U
C18 C 0.2844(2) 0.64048(10) -0.2713(2) 0.0372(4) Uani 1 1 d . .
H18A H 0.2865 0.6835 -0.3333 0.056 Uiso 1 1 calc R U
H18B H 0.2306 0.6032 -0.3295 0.056 Uiso 1 1 calc R U
H18C H 0.3792 0.6235 -0.2413 0.056 Uiso 1 1 calc R U
C19 C 0.14894(19) 0.72474(9) -0.1353(2) 0.0339(4) Uani 1 1 d . .
H19A H 0.1870 0.7586 -0.2024 0.051 Uiso 1 1 calc R U
H19B H 0.1613 0.7437 -0.0325 0.051 Uiso 1 1 calc R U
H19C H 0.0500 0.7177 -0.1692 0.051 Uiso 1 1 calc R U

loop_
_atom_site_aniso_label
_atom_site_aniso_U_11
_atom_site_aniso_U_22
_atom_site_aniso_U_33
_atom_site_aniso_U_23
_atom_site_aniso_U_13
_atom_site_aniso_U_12
S1 0.0254(2) 0.0267(2) 0.0353(2) 0.00870(15) -0.00496(15) -0.00673(14)
O1 0.0301(6) 0.0410(7) 0.0289(6) 0.0009(5) 0.0017(5) -0.0127(5)
N1 0.0350(7) 0.0301(7) 0.0340(7) 0.0064(6) 0.0068(6) 0.0075(6)
C1 0.0249(7) 0.0192(6) 0.0277(7) 0.0011(5) 0.0017(6) 0.0001(5)
C2 0.0252(7) 0.0235(7) 0.0377(9) 0.0041(6) -0.0018(6) -0.0026(6)
C3 0.0274(8) 0.0269(7) 0.0331(8) 0.0024(6) -0.0028(6) 0.0029(6)
C4 0.0333(8) 0.0256(7) 0.0289(8) 0.0050(6) 0.0058(6) 0.0026(6)
C5 0.0287(7) 0.0239(7) 0.0277(7) 0.0003(6) 0.0076(6) -0.0028(6)
C6 0.0236(7) 0.0208(6) 0.0231(7) -0.0031(5) 0.0050(5) -0.0008(5)
C7 0.0256(7) 0.0258(7) 0.0211(7) -0.0038(5) 0.0052(6) -0.0029(6)
C8 0.0233(7) 0.0252(7) 0.0229(7) -0.0024(5) 0.0026(5) -0.0037(6)
C9 0.0237(7) 0.0314(8) 0.0221(7) -0.0021(6) 0.0022(5) -0.0039(6)
C10 0.0219(7) 0.0291(7) 0.0196(6) -0.0013(5) -0.0017(5) -0.0026(6)
C11 0.0255(7) 0.0294(8) 0.0247(7) 0.0002(6) 0.0018(6) 0.0024(6)
C12 0.0253(7) 0.0320(8) 0.0256(7) -0.0001(6) 0.0039(6) 0.0024(6)
C13 0.0220(7) 0.0277(7) 0.0253(7) 0.0005(6) -0.0028(5) -0.0016(6)
C14 0.0253(7) 0.0265(7) 0.0275(7) -0.0052(6) -0.0024(6) 0.0019(6)
C15 0.0223(7) 0.0321(8) 0.0229(7) -0.0059(6) -0.0011(5) -0.0016(6)
C16 0.0475(10) 0.0330(9) 0.0335(9) 0.0030(7) 0.0136(8) 0.0111(8)
C17 0.0383(9) 0.0412(9) 0.0301(8) -0.0067(7) 0.0099(7) 0.0030(7)
C18 0.0378(9) 0.0361(9) 0.0396(9) 0.0067(7) 0.0117(8) 0.0005(7)
C19 0.0359(9) 0.0279(8) 0.0359(9) 0.0006(7) -0.0022(7) 0.0038(7)

loop_
_atom_type_symbol
_atom_type_description
_atom_type_scat_dispersion_real
_atom_type_scat_dispersion_imag
_atom_type_scat_source
C C 0.0033 0.0016 'International Tables Vol C Tables 4.2.6.8 and 6.1.1.4'
H H 0.0000 0.0000 'International Tables Vol C Tables 4.2.6.8 and 6.1.1.4'
N N 0.0061 0.0033 'International Tables Vol C Tables 4.2.6.8 and 6.1.1.4'
O O 0.0106 0.0060 'International Tables Vol C Tables 4.2.6.8 and 6.1.1.4'
S S 0.1246 0.1234 'International Tables Vol C Tables 4.2.6.8 and 6.1.1.4'

loop_
_geom_angle_atom_site_label_1
_geom_angle_atom_site_label_2
_geom_angle_atom_site_label_3
_geom_angle
C8 S1 C1 91.58(7)
C13 N1 C19 120.83(14)
C13 N1 C18 119.31(14)
C19 N1 C18 117.48(14)
C2 C1 C6 120.83(14)
C2 C1 S1 125.41(12)
C6 C1 S1 113.75(11)
C3 C2 C1 117.75(14)
C3 C2 H2 121.1
C1 C2 H2 121.1
C2 C3 C4 121.88(15)
C2 C3 H3 119.1
C4 C3 H3 119.1
C5 C4 C3 119.98(14)
C5 C4 H4 120.0
C3 C4 H4 120.0
C4 C5 C6 118.97(14)
C4 C5 H5 120.5
C6 C5 H5 120.5
C5 C6 C1 120.59(14)
C5 C6 C7 126.14(14)
C1 C6 C7 113.23(13)
O1 C7 C6 126.12(14)
O1 C7 C8 124.16(14)
C6 C7 C8 109.71(12)
C9 C8 C7 124.29(14)
C9 C8 S1 124.04(12)
C7 C8 S1 111.65(11)
C8 C9 C10 125.73(14)
C8 C9 H9 117.1
C10 C9 H9 117.1
C15 C10 C11 119.28(14)
C15 C10 C9 120.20(14)
C11 C10 C9 120.44(14)
C12 C11 C10 119.70(14)
C12 C11 C16 118.75(14)
C10 C11 C16 121.47(14)
C11 C12 C13 121.83(15)
C11 C12 H12 119.1
C13 C12 H12 119.1
N1 C13 C12 120.80(14)
N1 C13 C14 121.47(14)
C12 C13 C14 117.73(14)
C15 C14 C13 121.27(14)
C15 C14 H14 119.4
C13 C14 H14 119.4
C14 C15 C10 120.19(14)
C14 C15 C17 119.31(14)
C10 C15 C17 120.50(15)
C11 C16 H16A 109.5
C11 C16 H16B 109.5
H16A C16 H16B 109.5
C11 C16 H16C 109.5
H16A C16 H16C 109.5
H16B C16 H16C 109.5
C15 C17 H17A 109.5
C15 C17 H17B 109.5
H17A C17 H17B 109.5
C15 C17 H17C 109.5
H17A C17 H17C 109.5
H17B C17 H17C 109.5
N1 C18 H18A 109.5
N1 C18 H18B 109.5
H18A C18 H18B 109.5
N1 C18 H18C 109.5
H18A C18 H18C 109.5
H18B C18 H18C 109.5
N1 C19 H19A 109.5
N1 C19 H19B 109.5
H19A C19 H19B 109.5
N1 C19 H19C 109.5
H19A C19 H19C 109.5
H19B C19 H19C 109.5

loop_
_geom_bond_atom_site_label_1
_geom_bond_atom_site_label_2
_geom_bond_distance
S1 C8 1.7650(15)
S1 C1 1.7671(15)
O1 C7 1.2164(18)
N1 C13 1.383(2)
N1 C19 1.448(2)
N1 C18 1.450(2)
C1 C2 1.394(2)
C1 C6 1.395(2)
C2 C3 1.386(2)
C2 H2 0.9500
C3 C4 1.394(2)
C3 H3 0.9500
C4 C5 1.384(2)
C4 H4 0.9500
C5 C6 1.392(2)
C5 H5 0.9500
C6 C7 1.474(2)
C7 C8 1.494(2)
C8 C9 1.334(2)
C9 C10 1.480(2)
C9 H9 0.9500
C10 C15 1.401(2)
C10 C11 1.407(2)
C11 C12 1.387(2)
C11 C16 1.506(2)
C12 C13 1.401(2)
C12 H12 0.9500
C13 C14 1.406(2)
C14 C15 1.389(2)
C14 H14 0.9500
C15 C17 1.508(2)
C16 H16A 0.9800
C16 H16B 0.9800
C16 H16C 0.9800
C17 H17A 0.9800
C17 H17B 0.9800
C17 H17C 0.9800
C18 H18A 0.9800
C18 H18B 0.9800
C18 H18C 0.9800
C19 H19A 0.9800
C19 H19B 0.9800
C19 H19C 0.9800

loop_
_geom_torsion_atom_site_label_1
_geom_torsion_atom_site_label_2
_geom_torsion_atom_site_label_3
_geom_torsion_atom_site_label_4
_geom_torsion
C8 S1 C1 C2 -179.89(15)
C8 S1 C1 C6 1.57(12)
C6 C1 C2 C3 0.4(2)
S1 C1 C2 C3 -178.01(12)
C1 C2 C3 C4 0.4(3)
C2 C3 C4 C5 -0.8(3)
C3 C4 C5 C6 0.3(2)
C4 C5 C6 C1 0.5(2)
C4 C5 C6 C7 177.99(14)
C2 C1 C6 C5 -0.9(2)
S1 C1 C6 C5 177.75(11)
C2 C1 C6 C7 -178.69(14)
S1 C1 C6 C7 -0.07(17)
C5 C6 C7 O1 -0.5(3)
C1 C6 C7 O1 177.16(15)
C5 C6 C7 C8 -179.53(14)
C1 C6 C7 C8 -1.85(17)
O1 C7 C8 C9 5.4(2)
C6 C7 C8 C9 -175.62(14)
O1 C7 C8 S1 -176.06(13)
C6 C7 C8 S1 2.97(15)
C1 S1 C8 C9 176.00(14)
C1 S1 C8 C7 -2.59(11)
C7 C8 C9 C10 -177.01(14)
S1 C8 C9 C10 4.6(2)
C8 C9 C10 C15 -109.90(18)
C8 C9 C10 C11 73.4(2)
C15 C10 C11 C12 0.3(2)
C9 C10 C11 C12 177.09(14)
C15 C10 C11 C16 -176.32(15)
C9 C10 C11 C16 0.5(2)
C10 C11 C12 C13 -0.5(2)
C16 C11 C12 C13 176.25(15)
C19 N1 C13 C12 175.51(15)
C18 N1 C13 C12 13.4(2)
C19 N1 C13 C14 -5.5(2)
C18 N1 C13 C14 -167.55(15)
C11 C12 C13 N1 179.56(15)
C11 C12 C13 C14 0.5(2)
N1 C13 C14 C15 -179.44(14)
C12 C13 C14 C15 -0.4(2)
C13 C14 C15 C10 0.3(2)
C13 C14 C15 C17 179.36(14)
C11 C10 C15 C14 -0.2(2)
C9 C10 C15 C14 -177.00(13)
C11 C10 C15 C17 -179.30(14)
C9 C10 C15 C17 3.9(2)
